data_4027113
loop_
_publ_author_name
'Wenjin Yan'
'Dong Wang'
'Jingchao Feng'
'Peng Li'
'Rui Wang'

_publ_section_title
;
 Zinc-Mediated Diastereoselective Synthesis of 3-Amino Oxindoles by
 Addition of Methyl and Terminal Alkynes to N-tert-Butanesulfinyl
 Ketimines
;
_journal_name_full 'Journal of Organic Chemistry'
_journal_page_first 3311
_journal_page_last 3317
_journal_paper_doi 10.1021/jo300110a
_journal_volume 77
_journal_year 2012
_chemical_formula_sum 'C20 H23 Br N2 O2 S'
_chemical_formula_weight 435.37
_chemical_name_systematic
; 
 ? 
;
_space_group_IT_number 19
_symmetry_cell_setting orthorhombic
_symmetry_space_group_name_Hall 'P 2ac 2ab'
_symmetry_space_group_name_H-M 'P 21 21 21'
_atom_sites_solution_hydrogens geom
_atom_sites_solution_primary direct
_atom_sites_solution_secondary difmap
_audit_creation_method SHELXL-97
_cell_angle_alpha 90.00
_cell_angle_beta 90.00
_cell_angle_gamma 90.00
_cell_formula_units_Z 4
_cell_length_a 9.959(3)
_cell_length_b 10.162(3)
_cell_length_c 20.434(5)
_cell_measurement_reflns_used 2619
_cell_measurement_temperature 296(2)
_cell_measurement_theta_max 17.75
_cell_measurement_theta_min 2.28
_cell_volume 2068.0(10)
_computing_cell_refinement 'Bruker SAINT'
_computing_data_collection 'Bruker APEX2'
_computing_data_reduction 'Bruker SAINT'
_computing_molecular_graphics 'Bruker SHELXTL'
_computing_publication_material 'Bruker SHELXTL'
_computing_structure_refinement 'SHELXL-97 (Sheldrick, 2008)'
_computing_structure_solution 'SHELXS-97 (Sheldrick, 2008)'
_diffrn_ambient_temperature 296(2)
_diffrn_measured_fraction_theta_full 0.994
_diffrn_measured_fraction_theta_max 0.994
_diffrn_measurement_device_type 'Bruker APEX-II CCD'
_diffrn_measurement_method '\f and \w scans'
_diffrn_radiation_monochromator graphite
_diffrn_radiation_source 'fine-focus sealed tube'
_diffrn_radiation_type MoK\a
_diffrn_radiation_wavelength 0.71073
_diffrn_reflns_av_R_equivalents 0.0669
_diffrn_reflns_av_sigmaI/netI 0.0863
_diffrn_reflns_limit_h_max 12
_diffrn_reflns_limit_h_min -12
_diffrn_reflns_limit_k_max 12
_diffrn_reflns_limit_k_min -12
_diffrn_reflns_limit_l_max 22
_diffrn_reflns_limit_l_min -24
_diffrn_reflns_number 14883
_diffrn_reflns_theta_full 25.49
_diffrn_reflns_theta_max 25.49
_diffrn_reflns_theta_min 2.24
_exptl_absorpt_coefficient_mu 2.105
_exptl_absorpt_correction_T_max 0.6783
_exptl_absorpt_correction_T_min 0.6212
_exptl_absorpt_correction_type multi-scan
_exptl_absorpt_process_details SADABS
_exptl_crystal_colour colorless
_exptl_crystal_density_diffrn 1.398
_exptl_crystal_description block
_exptl_crystal_F_000 896
_exptl_crystal_size_max 0.25
_exptl_crystal_size_mid 0.24
_exptl_crystal_size_min 0.20
_refine_diff_density_max 0.954
_refine_diff_density_min -0.503
_refine_diff_density_rms 0.080
_refine_ls_abs_structure_details 'Flack H D (1983), Acta Cryst. A39, 876-881'
_refine_ls_abs_structure_Flack -0.02(3)
_refine_ls_extinction_method none
_refine_ls_goodness_of_fit_ref 1.012
_refine_ls_hydrogen_treatment constr
_refine_ls_matrix_type full
_refine_ls_number_parameters 239
_refine_ls_number_reflns 3836
_refine_ls_number_restraints 144
_refine_ls_restrained_S_all 1.034
_refine_ls_R_factor_all 0.1614
_refine_ls_R_factor_gt 0.0749
_refine_ls_shift/su_max 0.000
_refine_ls_shift/su_mean 0.000
_refine_ls_structure_factor_coef Fsqd
_refine_ls_weighting_details 'calc w=1/[\s^2^(Fo^2^)+(0.1263P)^2^+2.2013P] where P=(Fo^2^+2Fc^2^)/3'
_refine_ls_weighting_scheme calc
_refine_ls_wR_factor_gt 0.1967
_refine_ls_wR_factor_ref 0.2529
_reflns_number_gt 1868
_reflns_number_total 3836
_reflns_threshold_expression >2sigma(I)
_cod_data_source_file jo300110a_si_001.cif
_cod_data_source_block p212121
_cod_original_cell_volume 2068.0(9)
_cod_database_code 4027113

loop_
_symmetry_equiv_pos_as_xyz
'x, y, z'
'-x+1/2, -y, z+1/2'
'-x, y+1/2, -z+1/2'
'x+1/2, -y+1/2, -z'

loop_
_atom_site_label
_atom_site_type_symbol
_atom_site_fract_x
_atom_site_fract_y
_atom_site_fract_z
_atom_site_U_iso_or_equiv
_atom_site_adp_type
_atom_site_occupancy
_atom_site_symmetry_multiplicity
_atom_site_calc_flag
_atom_site_refinement_flags
Br1 Br 0.53430(12) 0.51666(13) 0.02419(8) 0.1134(6) Uani 1 1 d .
C1 C 0.2005(9) 0.5846(8) 0.0261(4) 0.059(2) Uani 1 1 d .
C2 C 0.2562(10) 0.4554(8) 0.0479(4) 0.059(2) Uani 1 1 d .
C3 C 0.3861(12) 0.4106(11) 0.0502(5) 0.080(3) Uani 1 1 d .
C4 C 0.4142(13) 0.2859(12) 0.0726(7) 0.096(4) Uani 1 1 d .
H4 H 0.5024 0.2560 0.0738 0.116 Uiso 1 1 calc R
C5 C 0.3116(17) 0.2061(11) 0.0929(7) 0.105(4) Uani 1 1 d .
H5 H 0.3305 0.1215 0.1076 0.126 Uiso 1 1 calc R
C6 C 0.1770(13) 0.2513(11) 0.0919(6) 0.084(3) Uani 1 1 d .
H6 H 0.1064 0.1989 0.1063 0.101 Uiso 1 1 calc R
C7 C 0.1562(10) 0.3739(10) 0.0689(4) 0.059(2) Uani 1 1 d .
C8 C 0.0469(10) 0.5601(8) 0.0349(4) 0.061(2) Uani 1 1 d .
C9 C -0.0936(10) 0.3859(13) 0.0842(5) 0.081(3) Uani 1 1 d .
H9A H -0.0977 0.2927 0.0741 0.097 Uiso 1 1 calc R
H9B H -0.1657 0.4292 0.0607 0.097 Uiso 1 1 calc R
C10 C -0.1153(13) 0.4045(13) 0.1575(6) 0.096(2) Uani 1 1 d U
C11 C -0.2052(15) 0.3315(14) 0.1909(6) 0.110(2) Uani 1 1 d U
H11 H -0.2530 0.2661 0.1693 0.132 Uiso 1 1 calc R
C12 C -0.2276(15) 0.3522(15) 0.2568(7) 0.117(3) Uani 1 1 d U
H12 H -0.2915 0.3026 0.2790 0.140 Uiso 1 1 calc R
C13 C -0.1570(15) 0.4435(14) 0.2883(7) 0.114(3) Uani 1 1 d U
H13 H -0.1719 0.4547 0.3329 0.137 Uiso 1 1 calc R
C14 C -0.0697(14) 0.5165(14) 0.2603(6) 0.108(2) Uani 1 1 d U
H14 H -0.0232 0.5805 0.2836 0.130 Uiso 1 1 calc R
C15 C -0.0463(13) 0.4974(13) 0.1938(5) 0.102(2) Uani 1 1 d U
H15 H 0.0180 0.5490 0.1731 0.122 Uiso 1 1 calc R
C16 C 0.2363(11) 0.6982(10) 0.0710(5) 0.075(3) Uani 1 1 d .
H16A H 0.3296 0.7195 0.0659 0.113 Uiso 1 1 calc R
H16B H 0.2192 0.6735 0.1155 0.113 Uiso 1 1 calc R
H16C H 0.1827 0.7735 0.0599 0.113 Uiso 1 1 calc R
C17 C 0.1815(16) 0.6200(17) -0.1677(6) 0.117(3) Uani 1 1 d U
C18 C 0.1669(16) 0.5273(17) -0.2259(6) 0.125(4) Uani 1 1 d U
H18A H 0.0920 0.4695 -0.2187 0.187 Uiso 1 1 calc R
H18B H 0.2473 0.4762 -0.2307 0.187 Uiso 1 1 calc R
H18C H 0.1520 0.5777 -0.2649 0.187 Uiso 1 1 calc R
C19 C 0.3001(17) 0.7042(17) -0.1771(7) 0.130(4) Uani 1 1 d U
H19A H 0.3006 0.7378 -0.2211 0.196 Uiso 1 1 calc R
H19B H 0.3801 0.6536 -0.1698 0.196 Uiso 1 1 calc R
H19C H 0.2971 0.7762 -0.1468 0.196 Uiso 1 1 calc R
C20 C 0.0575(17) 0.6950(17) -0.1561(8) 0.141(4) Uani 1 1 d U
H20A H 0.0733 0.7864 -0.1652 0.211 Uiso 1 1 calc R
H20B H 0.0305 0.6850 -0.1113 0.211 Uiso 1 1 calc R
H20C H -0.0122 0.6627 -0.1843 0.211 Uiso 1 1 calc R
N1 N 0.0328(8) 0.4376(7) 0.0621(3) 0.0613(19) Uani 1 1 d .
N2 N 0.2277(11) 0.6279(8) -0.0411(4) 0.089(2) Uani 1 1 d U
H2 H 0.2521 0.7069 -0.0505 0.106 Uiso 1 1 calc R
O1 O -0.0419(7) 0.6367(7) 0.0240(4) 0.0837(19) Uani 1 1 d .
O2 O 0.3461(12) 0.4428(9) -0.1123(4) 0.132(3) Uani 1 1 d U
S1 S 0.2074(4) 0.5122(3) -0.09764(13) 0.1094(11) Uani 1 1 d U

loop_
_atom_site_aniso_label
_atom_site_aniso_U_11
_atom_site_aniso_U_22
_atom_site_aniso_U_33
_atom_site_aniso_U_23
_atom_site_aniso_U_13
_atom_site_aniso_U_12
Br1 0.0728(7) 0.1012(9) 0.1661(13) 0.0050(9) 0.0313(7) 0.0052(7)
C1 0.073(5) 0.054(5) 0.050(5) -0.011(4) 0.001(5) -0.004(4)
C2 0.077(6) 0.041(5) 0.059(6) 0.001(4) 0.009(4) 0.006(5)
C3 0.107(9) 0.058(7) 0.075(7) -0.008(6) 0.001(6) 0.009(6)
C4 0.096(8) 0.077(8) 0.115(10) 0.004(7) 0.019(8) 0.013(7)
C5 0.143(12) 0.057(7) 0.115(10) 0.014(6) 0.003(9) 0.031(8)
C6 0.092(8) 0.065(7) 0.095(8) 0.014(6) 0.022(7) -0.007(6)
C7 0.074(6) 0.060(6) 0.044(5) 0.000(5) 0.002(5) 0.001(5)
C8 0.068(6) 0.063(6) 0.052(6) 0.003(5) 0.015(5) 0.004(5)
C9 0.067(6) 0.109(9) 0.068(7) 0.008(6) -0.008(5) -0.022(6)
C10 0.101(5) 0.099(5) 0.088(5) 0.011(4) 0.037(4) -0.002(4)
C11 0.119(5) 0.109(5) 0.101(5) 0.007(5) 0.040(4) -0.010(5)
C12 0.127(5) 0.119(6) 0.105(5) 0.006(5) 0.040(5) -0.010(5)
C13 0.126(6) 0.118(6) 0.099(5) 0.004(5) 0.032(4) 0.002(5)
C14 0.116(5) 0.115(5) 0.093(5) 0.005(5) 0.024(4) 0.006(5)
C15 0.108(5) 0.111(5) 0.086(5) 0.009(5) 0.024(4) 0.002(5)
C16 0.085(7) 0.070(6) 0.071(6) -0.012(5) 0.011(6) 0.002(5)
C17 0.121(7) 0.159(8) 0.072(5) -0.004(6) 0.013(6) 0.012(6)
C18 0.142(8) 0.158(10) 0.074(6) -0.004(7) 0.001(6) 0.002(8)
C19 0.144(9) 0.162(10) 0.085(7) 0.012(7) 0.019(7) -0.014(8)
C20 0.133(9) 0.184(10) 0.105(7) -0.014(8) -0.008(8) 0.052(8)
N1 0.052(4) 0.071(5) 0.060(5) 0.008(4) 0.009(4) -0.012(4)
N2 0.158(5) 0.059(3) 0.049(3) -0.005(3) 0.020(4) -0.031(4)
O1 0.069(4) 0.087(4) 0.096(5) 0.020(4) 0.009(4) 0.011(4)
O2 0.206(7) 0.096(5) 0.094(5) -0.010(4) 0.014(5) 0.051(6)
S1 0.183(3) 0.0858(19) 0.0600(15) -0.0030(15) 0.0182(18) -0.035(2)

loop_
_atom_type_symbol
_atom_type_description
_atom_type_scat_dispersion_real
_atom_type_scat_dispersion_imag
_atom_type_scat_source
C C 0.0033 0.0016 'International Tables Vol C Tables 4.2.6.8 and 6.1.1.4'
H H 0.0000 0.0000 'International Tables Vol C Tables 4.2.6.8 and 6.1.1.4'
N N 0.0061 0.0033 'International Tables Vol C Tables 4.2.6.8 and 6.1.1.4'
O O 0.0106 0.0060 'International Tables Vol C Tables 4.2.6.8 and 6.1.1.4'
Br Br -0.2901 2.4595 'International Tables Vol C Tables 4.2.6.8 and 6.1.1.4'
S S 0.1246 0.1234 'International Tables Vol C Tables 4.2.6.8 and 6.1.1.4'

loop_
_geom_angle_atom_site_label_1
_geom_angle_atom_site_label_2
_geom_angle_atom_site_label_3
_geom_angle
N2 C1 C2 118.3(8)
N2 C1 C16 107.1(7)
C2 C1 C16 113.6(8)
N2 C1 C8 109.7(8)
C2 C1 C8 101.0(7)
C16 C1 C8 106.4(7)
C7 C2 C3 118.4(8)
C7 C2 C1 110.8(8)
C3 C2 C1 130.7(9)
C2 C3 C4 120.5(11)
C2 C3 Br1 122.3(8)
C4 C3 Br1 117.2(9)
C5 C4 C3 119.7(11)
C5 C4 H4 120.2
C3 C4 H4 120.2
C4 C5 C6 120.6(10)
C4 C5 H5 119.7
C6 C5 H5 119.7
C7 C6 C5 116.7(10)
C7 C6 H6 121.6
C5 C6 H6 121.6
C6 C7 C2 124.0(9)
C6 C7 N1 126.7(9)
C2 C7 N1 109.3(8)
O1 C8 N1 126.1(9)
O1 C8 C1 126.8(8)
N1 C8 C1 107.0(8)
N1 C9 C10 112.8(9)
N1 C9 H9A 109.0
C10 C9 H9A 109.0
N1 C9 H9B 109.0
C10 C9 H9B 109.0
H9A C9 H9B 107.8
C11 C10 C15 115.6(12)
C11 C10 C9 121.6(13)
C15 C10 C9 122.8(10)
C10 C11 C12 121.2(15)
C10 C11 H11 119.4
C12 C11 H11 119.4
C13 C12 C11 119.5(14)
C13 C12 H12 120.2
C11 C12 H12 120.2
C14 C13 C12 123.2(14)
C14 C13 H13 118.4
C12 C13 H13 118.4
C13 C14 C15 118.0(15)
C13 C14 H14 121.0
C15 C14 H14 121.0
C10 C15 C14 122.4(12)
C10 C15 H15 118.8
C14 C15 H15 118.8
C1 C16 H16A 109.5
C1 C16 H16B 109.5
H16A C16 H16B 109.5
C1 C16 H16C 109.5
H16A C16 H16C 109.5
H16B C16 H16C 109.5
C20 C17 C19 113.2(14)
C20 C17 C18 111.4(13)
C19 C17 C18 109.5(12)
C20 C17 S1 107.7(10)
C19 C17 S1 109.8(11)
C18 C17 S1 104.8(11)
C17 C18 H18A 109.5
C17 C18 H18B 109.5
H18A C18 H18B 109.5
C17 C18 H18C 109.5
H18A C18 H18C 109.5
H18B C18 H18C 109.5
C17 C19 H19A 109.5
C17 C19 H19B 109.5
H19A C19 H19B 109.5
C17 C19 H19C 109.5
H19A C19 H19C 109.5
H19B C19 H19C 109.5
C17 C20 H20A 109.5
C17 C20 H20B 109.5
H20A C20 H20B 109.5
C17 C20 H20C 109.5
H20A C20 H20C 109.5
H20B C20 H20C 109.5
C8 N1 C7 111.8(8)
C8 N1 C9 123.3(9)
C7 N1 C9 124.8(8)
C1 N2 S1 114.6(6)
C1 N2 H2 122.7
S1 N2 H2 122.7
O2 S1 N2 110.0(6)
O2 S1 C17 104.1(6)
N2 S1 C17 97.9(6)

loop_
_geom_bond_atom_site_label_1
_geom_bond_atom_site_label_2
_geom_bond_distance
Br1 C3 1.903(12)
C1 N2 1.467(12)
C1 C2 1.494(12)
C1 C16 1.517(13)
C1 C8 1.560(14)
C2 C7 1.364(13)
C2 C3 1.372(14)
C3 C4 1.375(15)
C4 C5 1.369(18)
C4 H4 0.9300
C5 C6 1.417(18)
C5 H5 0.9300
C6 C7 1.348(14)
C6 H6 0.9300
C7 N1 1.396(12)
C8 O1 1.198(10)
C8 N1 1.372(11)
C9 N1 1.437(12)
C9 C10 1.523(16)
C9 H9A 0.9700
C9 H9B 0.9700
C10 C11 1.349(16)
C10 C15 1.384(16)
C11 C12 1.380(18)
C11 H11 0.9300
C12 C13 1.330(18)
C12 H12 0.9300
C13 C14 1.278(17)
C13 H13 0.9300
C14 C15 1.391(16)
C14 H14 0.9300
C15 H15 0.9300
C16 H16A 0.9600
C16 H16B 0.9600
C16 H16C 0.9600
C17 C20 1.47(2)
C17 C19 1.47(2)
C17 C18 1.52(2)
C17 S1 1.821(15)
C18 H18A 0.9600
C18 H18B 0.9600
C18 H18C 0.9600
C19 H19A 0.9600
C19 H19B 0.9600
C19 H19C 0.9600
C20 H20A 0.9600
C20 H20B 0.9600
C20 H20C 0.9600
N2 S1 1.660(8)
N2 H2 0.8600
O2 S1 1.579(11)

loop_
_geom_torsion_atom_site_label_1
_geom_torsion_atom_site_label_2
_geom_torsion_atom_site_label_3
_geom_torsion_atom_site_label_4
_geom_torsion
N2 C1 C2 C7 -122.5(9)
C16 C1 C2 C7 110.5(9)
C8 C1 C2 C7 -2.9(9)
N2 C1 C2 C3 58.3(13)
C16 C1 C2 C3 -68.7(13)
C8 C1 C2 C3 177.9(10)
C7 C2 C3 C4 0.8(15)
C1 C2 C3 C4 180.0(10)
C7 C2 C3 Br1 -178.6(7)
C1 C2 C3 Br1 0.6(15)
C2 C3 C4 C5 -0.4(19)
Br1 C3 C4 C5 179.0(10)
C3 C4 C5 C6 -1(2)
C4 C5 C6 C7 1.3(19)
C5 C6 C7 C2 -0.9(16)
C5 C6 C7 N1 178.7(10)
C3 C2 C7 C6 -0.1(14)
C1 C2 C7 C6 -179.4(9)
C3 C2 C7 N1 -179.8(8)
C1 C2 C7 N1 0.9(10)
N2 C1 C8 O1 -54.9(12)
C2 C1 C8 O1 179.4(9)
C16 C1 C8 O1 60.6(12)
N2 C1 C8 N1 129.6(7)
C2 C1 C8 N1 3.9(9)
C16 C1 C8 N1 -114.9(8)
N1 C9 C10 C11 -160.2(12)
N1 C9 C10 C15 20.6(17)
C15 C10 C11 C12 2(2)
C9 C10 C11 C12 -177.7(13)
C10 C11 C12 C13 -2(2)
C11 C12 C13 C14 1(3)
C12 C13 C14 C15 -1(2)
C11 C10 C15 C14 -1.2(19)
C9 C10 C15 C14 178.0(12)
C13 C14 C15 C10 1(2)
O1 C8 N1 C7 -179.3(10)
C1 C8 N1 C7 -3.7(9)
O1 C8 N1 C9 -2.6(14)
C1 C8 N1 C9 173.0(8)
C6 C7 N1 C8 -177.7(10)
C2 C7 N1 C8 1.9(10)
C6 C7 N1 C9 5.6(15)
C2 C7 N1 C9 -174.7(9)
C10 C9 N1 C8 -96.5(11)
C10 C9 N1 C7 79.7(13)
C2 C1 N2 S1 44.9(11)
C16 C1 N2 S1 174.9(8)
C8 C1 N2 S1 -70.1(9)
C1 N2 S1 O2 -94.2(9)
C1 N2 S1 C17 157.6(9)
C20 C17 S1 O2 -176.6(11)
C19 C17 S1 O2 -52.9(11)
C18 C17 S1 O2 64.6(11)
C20 C17 S1 N2 -63.6(12)
C19 C17 S1 N2 60.0(11)
C18 C17 S1 N2 177.6(10)
